data_1536588
loop_
_publ_author_name
'Dvorkin, A.A.'
'Verin, I.A.'
'Zakhvalinskii, V.S.'
'Nateprov, A.N.'

_publ_section_title
;
 Synthesis and structure of ZnMn2As2
;
_journal_name_full Kristallografiya
_journal_page_first 1388
_journal_page_last 1390
_journal_volume 36
_journal_year 1991
_chemical_formula_sum 'As2 Mn2 Zn'
_chemical_name_systematic 'Zn Mn2 As2'
_space_group_IT_number 164
_symmetry_space_group_name_Hall '-P 3 2"'
_symmetry_space_group_name_H-M 'P -3 m 1'
_cell_angle_alpha 90
_cell_angle_beta 90
_cell_angle_gamma 120
_cell_formula_units_Z 1
_cell_length_a 4.099
_cell_length_b 4.099
_cell_length_c 6.572
_cell_volume 95.628
_citation_journal_id_ASTM KRISAJ
_cod_data_source_file Dvorkin_KRISAJ_1991_1209.cif
_cod_data_source_block As2Mn2Zn1
_cod_original_cell_volume 95.62777
_cod_original_formula_sum 'As2 Mn2 Zn1'
_cod_database_code 1536588

loop_
_symmetry_equiv_pos_as_xyz
x,y,z
-y,x-y,z
-x+y,-x,z
y,x,-z
-x,-x+y,-z
x-y,-y,-z
-x,-y,-z
y,-x+y,-z
x-y,x,-z
-y,-x,z
x,x-y,z
-x+y,y,z

loop_
_atom_site_label
_atom_site_type_symbol
_atom_site_fract_x
_atom_site_fract_y
_atom_site_fract_z
_atom_site_occupancy
_atom_site_U_iso_or_equiv
Mn1 Mn+2 0.3333 0.6667 0.36944 1 0.0
As1 As-3 0.3333 0.6667 0.76793 1 0.0
Zn1 Zn+2 0 0 0 1 0.0
